data_7115314
loop_
_publ_author_name
'N. Magnani'
'E. Colineau'
'J.-C. Griveau'
'C. Apostolidis'
'O. Walter'
'R. Caciuffo'

_publ_section_title
;
 A plutonium-ased single-molecule magnet
;
_journal_name_full Chem.Commun.
_journal_page_first 8171
_journal_paper_doi 10.1039/C4cc03400G
_journal_volume 50
_journal_year 2014
_chemical_formula_sum 'C4.5 H5 B0.5 N3 Pu0.17'
_chemical_formula_weight 146.85
_chemical_name_systematic
;
 ?
;
_space_group_crystal_system hexagonal
_space_group_IT_number 176
_space_group_name_Hall '-P 6c'
_space_group_name_H-M_alt 'P 63/m'
_symmetry_space_group_name_Hall '-P 6c'
_symmetry_space_group_name_H-M 'P 63/m'
_atom_sites_solution_hydrogens difmap
_audit_creation_method SHELXL-2013
_cell_angle_alpha 90
_cell_angle_beta 90
_cell_angle_gamma 120
_cell_formula_units_Z 12
_cell_length_a 11.7036(5)
_cell_length_b 11.7036(5)
_cell_length_c 13.5561(8)
_cell_measurement_reflns_used 9535
_cell_measurement_temperature 100(2)
_cell_measurement_theta_max 27.41
_cell_measurement_theta_min 2.508
_cell_volume 1608.07(14)
_computing_cell_refinement 'APEX II (Bruker, 2007)'
_computing_data_collection 'APEX II (Bruker, 2007)'
_computing_data_reduction 'SAINT (Bruker, 2007)'
_computing_structure_refinement 'SHELXL-2013 (Sheldrick, 2013)'
_computing_structure_solution 'SHELXS-97 (Sheldrick, 2008)'
_diffrn_ambient_temperature 100(2)
_diffrn_detector_area_resol_mean 66
_diffrn_measured_fraction_theta_full 0.999
_diffrn_measured_fraction_theta_max 0.974
_diffrn_measurement_device_type 'Bruker APEX II Quazar'
_diffrn_measurement_method 'combined \f- and \w-scans'
_diffrn_radiation_type MoK\a
_diffrn_radiation_wavelength 0.71073
_diffrn_reflns_av_R_equivalents 0.0502
_diffrn_reflns_av_unetI/netI 0.0191
_diffrn_reflns_Laue_measured_fraction_full 0.999
_diffrn_reflns_Laue_measured_fraction_max 0.974
_diffrn_reflns_limit_h_max 15
_diffrn_reflns_limit_h_min -15
_diffrn_reflns_limit_k_max 15
_diffrn_reflns_limit_k_min -15
_diffrn_reflns_limit_l_max 17
_diffrn_reflns_limit_l_min -18
_diffrn_reflns_number 28954
_diffrn_reflns_point_group_measured_fraction_full 0.999
_diffrn_reflns_point_group_measured_fraction_max 0.974
_diffrn_reflns_theta_full 25.000
_diffrn_reflns_theta_max 28.452
_diffrn_reflns_theta_min 2.009
_diffrn_source 'microfocus sealed I\ms tube'
_exptl_absorpt_coefficient_mu 2.102
_exptl_absorpt_correction_T_max 0.922
_exptl_absorpt_correction_T_min 0.862
_exptl_absorpt_correction_type multi-scan
_exptl_absorpt_process_details (sadabs)
_exptl_crystal_colour 'light blue'
_exptl_crystal_density_diffrn 1.820
_exptl_crystal_description prism
_exptl_crystal_F_000 854
_exptl_crystal_size_max 0.118
_exptl_crystal_size_mid 0.068
_exptl_crystal_size_min 0.064
_refine_diff_density_max 0.593
_refine_diff_density_min -0.661
_refine_diff_density_rms 0.081
_refine_ls_extinction_method none
_refine_ls_goodness_of_fit_ref 1.065
_refine_ls_hydrogen_treatment refall
_refine_ls_matrix_type full
_refine_ls_number_parameters 108
_refine_ls_number_reflns 1381
_refine_ls_number_restraints 0
_refine_ls_restrained_S_all 1.065
_refine_ls_R_factor_all 0.0178
_refine_ls_R_factor_gt 0.0149
_refine_ls_shift/su_max 0.000
_refine_ls_shift/su_mean 0.000
_refine_ls_structure_factor_coef Fsqd
_refine_ls_weighting_details
;
 w=1/[\s^2^(Fo^2^)+(0.0141P)^2^+0.9820P]
 where P=(Fo^2^+2Fc^2^)/3
;
_refine_ls_weighting_scheme calc
_refine_ls_wR_factor_gt 0.0311
_refine_ls_wR_factor_ref 0.0318
_reflns_Friedel_coverage 0.000
_reflns_number_gt 1269
_reflns_number_total 1381
_reflns_threshold_expression 'I > 2\s(I)'
_cod_data_source_file c4cc03400g2.cif
_cod_data_source_block cait252
_cod_original_cell_volume 1608.07(17)
_cod_original_formula_sum 'C4.50 H5 B0.50 N3 Pu0.17'
_cod_database_code 7115314
_shelx_space_group_comment
;
The symmetry employed for this shelxl refinement is uniquely defined
by the following loop, which should always be used as a source of
symmetry information in preference to the above space-group names.
They are only intended as comments.
;
_shelx_estimated_absorpt_t_min 0.790
_shelx_estimated_absorpt_t_max 0.877
_shelxl_version_number 2013-2

loop_
_space_group_symop_operation_xyz
'x, y, z'
'-y, x-y, z'
'-x+y, -x, z'
'-x, -y, z+1/2'
'y, -x+y, z+1/2'
'x-y, x, z+1/2'
'-x, -y, -z'
'y, -x+y, -z'
'x-y, x, -z'
'x, y, -z-1/2'
'-y, x-y, -z-1/2'
'-x+y, -x, -z-1/2'

loop_
_atom_site_label
_atom_site_type_symbol
_atom_site_fract_x
_atom_site_fract_y
_atom_site_fract_z
_atom_site_U_iso_or_equiv
_atom_site_adp_type
_atom_site_occupancy
_atom_site_site_symmetry_order
_atom_site_calc_flag
_atom_site_refinement_flags_posn
_atom_site_refinement_flags_adp
_atom_site_refinement_flags_occupancy
Pu1 Pu 0.3333 0.6667 0.7500 0.00921(5) Uani 1 6 d S T P
N1 N 0.29119(14) 0.81274(14) 0.87099(12) 0.0149(3) Uani 1 1 d . . .
N2 N 0.22927(14) 0.88160(14) 0.84470(12) 0.0144(3) Uani 1 1 d . . .
N3 N 0.0743(2) 0.6103(2) 0.7500 0.0140(4) Uani 1 2 d S T P
N4 N 0.0401(2) 0.7064(2) 0.7500 0.0134(4) Uani 1 2 d S T P
C1 C 0.34502(18) 0.85975(18) 0.95925(14) 0.0169(4) Uani 1 1 d . . .
C2 C 0.31928(18) 0.95743(19) 0.99130(15) 0.0200(4) Uani 1 1 d . . .
C3 C 0.24580(18) 0.96822(18) 0.91688(14) 0.0183(4) Uani 1 1 d . . .
C4 C -0.0403(3) 0.4962(3) 0.7500 0.0210(6) Uani 1 2 d S T P
C5 C -0.1474(3) 0.5182(3) 0.7500 0.0267(7) Uani 1 2 d S T P
C6 C -0.0916(3) 0.6527(3) 0.7500 0.0188(6) Uani 1 2 d S T P
B1 B 0.1459(3) 0.8525(3) 0.7500 0.0146(6) Uani 1 2 d S T P
H1 H 0.3927(18) 0.8243(19) 0.9910(16) 0.018(5) Uiso 1 1 d . . .
H2 H 0.345(2) 1.005(2) 1.0492(19) 0.027(7) Uiso 1 1 d . . .
H3 H 0.209(2) 1.025(2) 0.9117(17) 0.025(6) Uiso 1 1 d . . .
H4 H -0.039(3) 0.415(3) 0.7500 0.027(9) Uiso 1 2 d S . P
H5 H -0.238(4) 0.456(4) 0.7500 0.038(10) Uiso 1 2 d S . P
H6 H -0.129(3) 0.707(3) 0.7500 0.022(8) Uiso 1 2 d S . P
H7 H 0.100(3) 0.914(3) 0.7500 0.013(7) Uiso 1 2 d S . P

loop_
_atom_site_aniso_label
_atom_site_aniso_U_11
_atom_site_aniso_U_22
_atom_site_aniso_U_33
_atom_site_aniso_U_23
_atom_site_aniso_U_13
_atom_site_aniso_U_12
Pu1 0.00978(6) 0.00978(6) 0.00808(8) 0.000 0.000 0.00489(3)
N1 0.0143(7) 0.0148(7) 0.0153(8) -0.0008(6) -0.0007(6) 0.0072(6)
N2 0.0145(7) 0.0136(7) 0.0148(8) -0.0003(6) 0.0014(6) 0.0069(6)
N3 0.0152(10) 0.0124(10) 0.0158(11) 0.000 0.000 0.0080(9)
N4 0.0148(10) 0.0154(10) 0.0123(11) 0.000 0.000 0.0093(9)
C1 0.0155(8) 0.0187(9) 0.0137(9) -0.0017(7) -0.0017(7) 0.0066(7)
C2 0.0193(9) 0.0208(9) 0.0161(10) -0.0059(8) 0.0000(8) 0.0072(7)
C3 0.0184(9) 0.0154(9) 0.0194(10) -0.0029(7) 0.0030(7) 0.0071(7)
C4 0.0134(12) 0.0131(12) 0.0350(17) 0.000 0.000 0.0054(10)
C5 0.0119(13) 0.0177(14) 0.048(2) 0.000 0.000 0.0051(11)
C6 0.0148(12) 0.0186(13) 0.0240(15) 0.000 0.000 0.0091(11)
B1 0.0155(14) 0.0156(14) 0.0147(15) 0.000 0.000 0.0092(11)

loop_
_atom_type_symbol
_atom_type_description
_atom_type_scat_dispersion_real
_atom_type_scat_dispersion_imag
_atom_type_scat_source
C C 0.0033 0.0016 'International Tables Vol C Tables 4.2.6.8 and 6.1.1.4'
H H 0.0000 0.0000 'International Tables Vol C Tables 4.2.6.8 and 6.1.1.4'
B B 0.0013 0.0007 'International Tables Vol C Tables 4.2.6.8 and 6.1.1.4'
N N 0.0061 0.0033 'International Tables Vol C Tables 4.2.6.8 and 6.1.1.4'
Pu Pu -9.4100 4.3056 'International Tables Vol C Tables 4.2.6.8 and 6.1.1.4'

loop_
_geom_angle_atom_site_label_1
_geom_angle_atom_site_label_2
_geom_angle_atom_site_label_3
_geom_angle
_geom_angle_site_symmetry_1
_geom_angle_site_symmetry_3
N1 Pu1 N1 84.13(5) 10_557 11_667
N1 Pu1 N1 134.49(2) 10_557 2_665
N1 Pu1 N1 78.64(7) 11_667 2_665
N1 Pu1 N1 134.49(2) 10_557 3_565
N1 Pu1 N1 134.49(2) 11_667 3_565
N1 Pu1 N1 84.13(5) 2_665 3_565
N1 Pu1 N1 84.13(5) 10_557 12_567
N1 Pu1 N1 84.13(5) 11_667 12_567
N1 Pu1 N1 134.49(2) 2_665 12_567
N1 Pu1 N1 78.64(7) 3_565 12_567
N1 Pu1 N1 78.64(7) 10_557 .
N1 Pu1 N1 134.49(2) 11_667 .
N1 Pu1 N1 84.13(5) 2_665 .
N1 Pu1 N1 84.13(5) 3_565 .
N1 Pu1 N1 134.49(2) 12_567 .
N1 Pu1 N3 67.53(4) 10_557 3_565
N1 Pu1 N3 140.68(3) 11_667 3_565
N1 Pu1 N3 140.68(3) 2_665 3_565
N1 Pu1 N3 66.96(4) 3_565 3_565
N1 Pu1 N3 66.96(4) 12_567 3_565
N1 Pu1 N3 67.52(4) . 3_565
N1 Pu1 N3 66.96(4) 10_557 .
N1 Pu1 N3 67.53(4) 11_667 .
N1 Pu1 N3 67.53(4) 2_665 .
N1 Pu1 N3 140.68(3) 3_565 .
N1 Pu1 N3 140.68(3) 12_567 .
N1 Pu1 N3 66.96(4) . .
N3 Pu1 N3 120.0 3_565 .
N1 Pu1 N3 140.68(3) 10_557 2_665
N1 Pu1 N3 66.96(4) 11_667 2_665
N1 Pu1 N3 66.96(4) 2_665 2_665
N1 Pu1 N3 67.53(4) 3_565 2_665
N1 Pu1 N3 67.53(4) 12_567 2_665
N1 Pu1 N3 140.68(3) . 2_665
N3 Pu1 N3 120.000(1) 3_565 2_665
N3 Pu1 N3 120.001(1) . 2_665
C1 N1 N2 105.62(15) . .
C1 N1 Pu1 129.29(12) . .
N2 N1 Pu1 123.64(11) . .
C3 N2 N1 109.44(15) . .
C3 N2 B1 127.25(17) . .
N1 N2 B1 123.15(16) . .
C4 N3 N4 105.1(2) . .
C4 N3 Pu1 132.14(17) . .
N4 N3 Pu1 122.72(15) . .
C6 N4 N3 110.7(2) . .
C6 N4 B1 128.4(2) . .
N3 N4 B1 120.8(2) . .
N1 C1 C2 111.55(17) . .
C3 C2 C1 104.45(17) . .
N2 C3 C2 108.94(17) . .
N3 C4 C5 111.1(2) . .
C6 C5 C4 104.7(2) . .
N4 C6 C5 108.3(2) . .
N4 B1 N2 108.41(14) . 10_557
N4 B1 N2 108.41(14) . .
N2 B1 N2 112.5(2) 10_557 .

loop_
_geom_bond_atom_site_label_1
_geom_bond_atom_site_label_2
_geom_bond_distance
_geom_bond_site_symmetry_2
Pu1 N1 2.5883(15) 10_557
Pu1 N1 2.5883(15) 11_667
Pu1 N1 2.5883(15) 2_665
Pu1 N1 2.5883(15) 3_565
Pu1 N1 2.5883(15) 12_567
Pu1 N1 2.5883(15) .
Pu1 N3 2.762(2) 3_565
Pu1 N3 2.762(2) .
Pu1 N3 2.762(2) 2_665
N1 C1 1.336(2) .
N1 N2 1.373(2) .
N2 C3 1.351(2) .
N2 B1 1.544(2) .
N3 C4 1.338(3) .
N3 N4 1.369(3) .
N4 C6 1.342(3) .
N4 B1 1.530(4) .
C1 C2 1.389(3) .
C2 C3 1.372(3) .
C4 C5 1.400(4) .
C5 C6 1.370(4) .
B1 N2 1.544(2) 10_557
